data_4519186
loop_
_publ_author_name
'O&#x2019;Rourke, Brianna'
'Lauderback, Clare'
'Teodoro, Lara I.'
'Grimm, Morgan'
'Zeller, Matthias'
'Mirjafari, Arsalan'
'Guillet, Gary L.'
'Hillesheim, Patrick C.'

_publ_section_title
;
 Developing Structural First Principles for Alkylated
 Triphenylphosphonium-Based Ionic Liquids
;
_journal_issue 47
_journal_name_full 'ACS Omega'
_journal_page_first 32285
_journal_page_last 32296
_journal_paper_doi 10.1021/acsomega.1c05241
_journal_volume 6
_journal_year 2021
_chemical_formula_moiety 'F2 N O4 S2, C22 H24 P'
_chemical_formula_sum 'C22 H24 F2 N O4 P S2'
_chemical_formula_weight 499.51
_space_group_crystal_system monoclinic
_space_group_IT_number 14
_space_group_name_Hall '-P 2yn'
_space_group_name_H-M_alt 'P 1 21/n 1'
_atom_sites_solution_hydrogens geom
_atom_sites_solution_primary dual
_atom_sites_solution_secondary difmap
_audit_creation_date 2021-07-12
_audit_creation_method
;
Olex2 1.3
(compiled 2020.11.12 svn.r5f609507 for OlexSys, GUI svn.r6272)
;
_cell_angle_alpha 90
_cell_angle_beta 93.788(2)
_cell_angle_gamma 90
_cell_formula_units_Z 8
_cell_length_a 14.7187(6)
_cell_length_b 17.5538(7)
_cell_length_c 18.1439(7)
_cell_measurement_reflns_used 9069
_cell_measurement_temperature 100.0
_cell_measurement_theta_max 28.24
_cell_measurement_theta_min 2.53
_cell_volume 4677.6(3)
_computing_cell_refinement 'SAINT V8.40A (Bruker, 2019)'
_computing_data_collection 'Apex3 v2018.7-2 (Bruker, 2018)'
_computing_data_reduction 'SAINT V8.40A (Bruker, 2019)'
_computing_molecular_graphics 'Olex2 1.3 (Dolomanov et al., 2009)'
_computing_publication_material 'Olex2 1.3 (Dolomanov et al., 2009)'
_computing_structure_refinement 'SHELXL 2018/3 (Sheldrick, 2015)'
_computing_structure_solution 'SHELXT 2018/2 (Sheldrick, 2018)'
_diffrn_ambient_temperature 100.0
_diffrn_detector 'Bruker PhotonII CPAD'
_diffrn_detector_area_resol_mean 7.4074
_diffrn_detector_type
;
charge-integrating pixel array detector (CPAD)
;
_diffrn_measured_fraction_theta_full 0.999
_diffrn_measured_fraction_theta_max 0.999
_diffrn_measurement_device 'three-circle diffractometer'
_diffrn_measurement_device_type 'Bruker AXS D8 Eco Quest diffractometer with PhotonII charge-integrating pixel'
_diffrn_measurement_method '\w and \f scans'
_diffrn_radiation_type MoK\a
_diffrn_radiation_wavelength 0.71073
_diffrn_reflns_av_R_equivalents 0.0622
_diffrn_reflns_av_unetI/netI 0.0324
_diffrn_reflns_Laue_measured_fraction_full 0.999
_diffrn_reflns_Laue_measured_fraction_max 0.999
_diffrn_reflns_limit_h_max 19
_diffrn_reflns_limit_h_min -19
_diffrn_reflns_limit_k_max 23
_diffrn_reflns_limit_k_min -23
_diffrn_reflns_limit_l_max 24
_diffrn_reflns_limit_l_min -23
_diffrn_reflns_number 106286
_diffrn_reflns_point_group_measured_fraction_full 0.999
_diffrn_reflns_point_group_measured_fraction_max 0.999
_diffrn_reflns_theta_full 25.242
_diffrn_reflns_theta_max 28.330
_diffrn_reflns_theta_min 2.250
_diffrn_source '1 kW fine focus sealed tube X-ray source'
_diffrn_source_current 20.0
_diffrn_source_power 1.0
_diffrn_source_voltage 50.0
_diffrn_standards_number 0
_exptl_absorpt_coefficient_mu 0.341
_exptl_absorpt_correction_T_max 0.7457
_exptl_absorpt_correction_T_min 0.6944
_exptl_absorpt_correction_type multi-scan
_exptl_absorpt_process_details
;
SADABS-2016/2 (Bruker,2016/2) was used for absorption correction.
wR2(int) was 0.0610 before and 0.0567 after correction.
The Ratio of minimum to maximum transmission is 0.9312.
The \l/2 correction factor is not present.
;
_exptl_crystal_colour colourless
_exptl_crystal_colour_primary colourless
_exptl_crystal_density_diffrn 1.419
_exptl_crystal_description plates
_exptl_crystal_F_000 2080
_exptl_crystal_size_max 0.288
_exptl_crystal_size_mid 0.145
_exptl_crystal_size_min 0.046
_refine_diff_density_max 0.378
_refine_diff_density_min -0.431
_refine_diff_density_rms 0.061
_refine_ls_extinction_method none
_refine_ls_goodness_of_fit_ref 1.059
_refine_ls_hydrogen_treatment constr
_refine_ls_matrix_type full
_refine_ls_number_parameters 579
_refine_ls_number_reflns 11654
_refine_ls_number_restraints 0
_refine_ls_restrained_S_all 1.059
_refine_ls_R_factor_all 0.0599
_refine_ls_R_factor_gt 0.0425
_refine_ls_shift/su_max 0.001
_refine_ls_shift/su_mean 0.000
_refine_ls_structure_factor_coef Fsqd
_refine_ls_weighting_details 'w=1/[\s^2^(Fo^2^)+(0.0329P)^2^+4.0621P] where P=(Fo^2^+2Fc^2^)/3'
_refine_ls_weighting_scheme calc
_refine_ls_wR_factor_gt 0.0875
_refine_ls_wR_factor_ref 0.0947
_reflns_Friedel_coverage 0.000
_reflns_number_gt 9331
_reflns_number_total 11654
_reflns_threshold_expression 'I > 2\s(I)'
_cod_data_source_file ao1c05241_si_004.cif
_cod_data_source_block fgcupch0045xp
_cod_depositor_comments
;
The following automatic conversions were performed:

data item '_atom_sites_solution_secondary' value 'diffmap' was
changed to 'difmap'.

Automatic conversion script
Id: cif_fix_values 7556 2019-12-06 15:28:31Z antanas 
;
_cod_database_code 4519186
_shelx_shelxl_version_number 2018/3
_shelx_space_group_comment
;
The symmetry employed for this shelxl refinement is uniquely defined
by the following loop, which should always be used as a source of
symmetry information in preference to the above space-group names.
They are only intended as comments.
;
_shelx_estimated_absorpt_t_max 0.984
_shelx_estimated_absorpt_t_min 0.908
_olex2_refinement_description
;
1. Fixed Uiso
 At 1.2 times of:
  All C(H) groups, All C(H,H) groups
 At 1.5 times of:
  All C(H,H,H) groups
2.a Secondary CH2 refined with riding coordinates:
 C1B(H1BA,H1BB), C2B(H2BA,H2BB), C3B(H3BA,H3BB), C1A(H1AA,H1AB), C2A(H2AA,
 H2AB), C3A(H3AA,H3AB)
2.b Aromatic/amide H refined with riding coordinates:
 C6E(H6E), C7E(H7E), C8E(H8E), C9E(H9E), C10E(H10E), C6F(H6F), C7F(H7F),
 C8F(H8F), C9F(H9F), C10F(H10F), C6G(H6G), C7G(H7G), C8G(H8G), C9G(H9G),
 C10G(H10G), C6A(H6A), C7A(H7A), C8A(H8A), C9A(H9A), C10A(H10A), C6B(H6B),
 C7B(H7B), C8B(H8B), C9B(H9B), C10B(H10B), C6C(H6C), C7C(H7C), C8C(H8C),
 C9C(H9C), C10C(H10C)
2.c Idealised Me refined as rotating group:
 C4B(H4BA,H4BB,H4BC), C4A(H4AA,H4AB,H4AC)
;
_olex2_submission_special_instructions 'No special instructions were received'

loop_
_space_group_symop_operation_xyz
'x, y, z'
'-x+1/2, y+1/2, -z+1/2'
'-x, -y, -z'
'x-1/2, -y-1/2, z-1/2'

loop_
_atom_site_label
_atom_site_type_symbol
_atom_site_fract_x
_atom_site_fract_y
_atom_site_fract_z
_atom_site_U_iso_or_equiv
_atom_site_adp_type
_atom_site_occupancy
_atom_site_site_symmetry_order
_atom_site_calc_flag
_atom_site_refinement_flags_posn
_atom_site_refinement_flags_adp
_atom_site_refinement_flags_occupancy
_atom_site_disorder_assembly
_atom_site_disorder_group
S1A S 0.26050(3) 0.85473(3) 0.45995(2) 0.01934(10) Uani 1 1 d . . . . .
S2A S 0.11103(3) 0.86221(3) 0.36232(3) 0.01886(10) Uani 1 1 d . . . . .
F1A F 0.32143(8) 0.79841(8) 0.41807(8) 0.0356(3) Uani 1 1 d . . . . .
F2A F 0.09300(10) 0.94707(7) 0.38313(7) 0.0386(3) Uani 1 1 d . . . . .
O1A O 0.27796(11) 0.83582(10) 0.53528(8) 0.0371(4) Uani 1 1 d . . . . .
O2A O 0.28806(11) 0.92727(9) 0.43596(9) 0.0333(4) Uani 1 1 d . . . . .
O3A O 0.02368(10) 0.82904(10) 0.35370(8) 0.0345(4) Uani 1 1 d . . . . .
O4A O 0.16468(10) 0.86799(9) 0.30013(7) 0.0260(3) Uani 1 1 d . . . . .
N1A N 0.16129(11) 0.82935(9) 0.43448(8) 0.0181(3) Uani 1 1 d . . . . .
S1B S 0.42114(3) 0.35575(3) 0.63451(3) 0.02207(11) Uani 1 1 d . . . . .
S2B S 0.27136(3) 0.36772(3) 0.53824(3) 0.01936(10) Uani 1 1 d . . . . .
F1B F 0.43331(9) 0.26779(7) 0.62220(8) 0.0401(3) Uani 1 1 d . . . . .
F2B F 0.22259(10) 0.43043(9) 0.58302(8) 0.0442(4) Uani 1 1 d . . . . .
O1B O 0.36606(11) 0.35990(11) 0.69570(8) 0.0411(4) Uani 1 1 d . . . . .
O2B O 0.51164(10) 0.38367(9) 0.64179(8) 0.0290(3) Uani 1 1 d . . . . .
O3B O 0.23595(11) 0.29820(10) 0.56337(10) 0.0401(4) Uani 1 1 d . . . . .
O4B O 0.25135(10) 0.38899(8) 0.46370(8) 0.0265(3) Uani 1 1 d . . . . .
N1B N 0.37466(11) 0.38267(9) 0.55879(8) 0.0200(3) Uani 1 1 d . . . . .
P1B P 0.24261(3) 0.15948(3) 0.81028(2) 0.01232(9) Uani 1 1 d . . . . .
C1B C 0.21902(12) 0.25924(10) 0.79561(10) 0.0156(4) Uani 1 1 d . . . . .
H1BA H 0.216445 0.284594 0.844161 0.019 Uiso 1 1 calc R U . . .
H1BB H 0.269717 0.282377 0.770182 0.019 Uiso 1 1 calc R U . . .
C2B C 0.12952(13) 0.27419(10) 0.74975(11) 0.0190(4) Uani 1 1 d . . . . .
H2BA H 0.134091 0.253735 0.699278 0.023 Uiso 1 1 calc R U . . .
H2BB H 0.079277 0.247216 0.772396 0.023 Uiso 1 1 calc R U . . .
C3B C 0.10799(14) 0.35896(11) 0.74523(12) 0.0230(4) Uani 1 1 d . . . . .
H3BA H 0.106085 0.379803 0.795803 0.028 Uiso 1 1 calc R U . . .
H3BB H 0.157081 0.385569 0.720739 0.028 Uiso 1 1 calc R U . . .
C4B C 0.01751(16) 0.37417(13) 0.70257(14) 0.0362(6) Uani 1 1 d . . . . .
H4BA H 0.020396 0.356309 0.651606 0.054 Uiso 1 1 calc R U . . .
H4BB H 0.004835 0.428975 0.702527 0.054 Uiso 1 1 calc R U . . .
H4BC H -0.031077 0.347024 0.726067 0.054 Uiso 1 1 calc R U . . .
C5E C 0.14916(12) 0.11822(10) 0.85406(10) 0.0140(3) Uani 1 1 d . . . . .
C6E C 0.07183(13) 0.09539(11) 0.81098(10) 0.0187(4) Uani 1 1 d . . . . .
H6E H 0.071202 0.097036 0.758611 0.022 Uiso 1 1 calc R U . . .
C7E C -0.00402(13) 0.07031(11) 0.84535(11) 0.0224(4) Uani 1 1 d . . . . .
H7E H -0.056748 0.054323 0.816430 0.027 Uiso 1 1 calc R U . . .
C8E C -0.00320(14) 0.06847(11) 0.92148(11) 0.0222(4) Uani 1 1 d . . . . .
H8E H -0.055498 0.051267 0.944610 0.027 Uiso 1 1 calc R U . . .
C9E C 0.07309(14) 0.09145(11) 0.96435(11) 0.0224(4) Uani 1 1 d . . . . .
H9E H 0.072899 0.090220 1.016685 0.027 Uiso 1 1 calc R U . . .
C10E C 0.14992(13) 0.11631(10) 0.93098(10) 0.0173(4) Uani 1 1 d . . . . .
H10E H 0.202550 0.131883 0.960250 0.021 Uiso 1 1 calc R U . . .
C5F C 0.34566(12) 0.14851(10) 0.86852(9) 0.0145(3) Uani 1 1 d . . . . .
C6F C 0.37917(13) 0.20742(11) 0.91377(11) 0.0221(4) Uani 1 1 d . . . . .
H6F H 0.348666 0.255129 0.913269 0.026 Uiso 1 1 calc R U . . .
C7F C 0.45741(14) 0.19638(12) 0.95974(12) 0.0266(4) Uani 1 1 d . . . . .
H7F H 0.480411 0.236629 0.990616 0.032 Uiso 1 1 calc R U . . .
C8F C 0.50173(14) 0.12710(13) 0.96063(11) 0.0261(4) Uani 1 1 d . . . . .
H8F H 0.555215 0.119796 0.992090 0.031 Uiso 1 1 calc R U . . .
C9F C 0.46865(14) 0.06842(12) 0.91600(12) 0.0273(5) Uani 1 1 d . . . . .
H9F H 0.499410 0.020811 0.916940 0.033 Uiso 1 1 calc R U . . .
C10F C 0.39079(14) 0.07849(11) 0.86978(11) 0.0224(4) Uani 1 1 d . . . . .
H10F H 0.368220 0.037948 0.839083 0.027 Uiso 1 1 calc R U . . .
C5G C 0.25481(11) 0.11205(10) 0.72409(9) 0.0134(3) Uani 1 1 d . . . . .
C6G C 0.28412(12) 0.15420(10) 0.66501(10) 0.0158(4) Uani 1 1 d . . . . .
H6G H 0.292688 0.207666 0.669662 0.019 Uiso 1 1 calc R U . . .
C7G C 0.30068(13) 0.11783(11) 0.59956(10) 0.0190(4) Uani 1 1 d . . . . .
H7G H 0.321464 0.146335 0.559471 0.023 Uiso 1 1 calc R U . . .
C8G C 0.28709(13) 0.04015(11) 0.59226(10) 0.0197(4) Uani 1 1 d . . . . .
H8G H 0.298249 0.015496 0.547133 0.024 Uiso 1 1 calc R U . . .
C9G C 0.25710(12) -0.00188(11) 0.65090(10) 0.0182(4) Uani 1 1 d . . . . .
H9G H 0.247582 -0.055173 0.645548 0.022 Uiso 1 1 calc R U . . .
C10G C 0.24099(12) 0.03347(10) 0.71718(10) 0.0159(4) Uani 1 1 d . . . . .
H10G H 0.220838 0.004687 0.757328 0.019 Uiso 1 1 calc R U . . .
P1A P 0.28159(3) 0.68163(3) 0.17603(2) 0.01249(9) Uani 1 1 d . . . . .
C1A C 0.30132(12) 0.78162(10) 0.19045(10) 0.0148(3) Uani 1 1 d . . . . .
H1AA H 0.303942 0.806713 0.141775 0.018 Uiso 1 1 calc R U . . .
H1AB H 0.248983 0.803461 0.214773 0.018 Uiso 1 1 calc R U . . .
C2A C 0.38909(12) 0.80021(10) 0.23752(10) 0.0166(4) Uani 1 1 d . . . . .
H2AA H 0.389775 0.771896 0.284742 0.020 Uiso 1 1 calc R U . . .
H2AB H 0.442495 0.783853 0.211087 0.020 Uiso 1 1 calc R U . . .
C3A C 0.39540(13) 0.88573(10) 0.25322(11) 0.0187(4) Uani 1 1 d . . . . .
H3AA H 0.396163 0.913665 0.205866 0.022 Uiso 1 1 calc R U . . .
H3AB H 0.340764 0.902103 0.278047 0.022 Uiso 1 1 calc R U . . .
C4A C 0.48016(14) 0.90617(12) 0.30165(12) 0.0255(4) Uani 1 1 d . . . . .
H4AA H 0.534399 0.889329 0.277644 0.038 Uiso 1 1 calc R U . . .
H4AB H 0.478016 0.880888 0.349655 0.038 Uiso 1 1 calc R U . . .
H4AC H 0.482684 0.961482 0.308849 0.038 Uiso 1 1 calc R U . . .
C5A C 0.37475(12) 0.64112(10) 0.13099(9) 0.0140(3) Uani 1 1 d . . . . .
C6A C 0.37065(13) 0.63550(11) 0.05420(10) 0.0191(4) Uani 1 1 d . . . . .
H6A H 0.317209 0.650505 0.025651 0.023 Uiso 1 1 calc R U . . .
C7A C 0.44535(14) 0.60778(12) 0.01988(11) 0.0237(4) Uani 1 1 d . . . . .
H7A H 0.442998 0.603371 -0.032401 0.028 Uiso 1 1 calc R U . . .
C8A C 0.52328(13) 0.58655(11) 0.06164(11) 0.0220(4) Uani 1 1 d . . . . .
H8A H 0.574087 0.567269 0.037857 0.026 Uiso 1 1 calc R U . . .
C9A C 0.52779(13) 0.59318(11) 0.13772(11) 0.0206(4) Uani 1 1 d . . . . .
H9A H 0.581864 0.579168 0.165954 0.025 Uiso 1 1 calc R U . . .
C10A C 0.45342(12) 0.62028(10) 0.17283(10) 0.0173(4) Uani 1 1 d . . . . .
H10A H 0.456171 0.624590 0.225121 0.021 Uiso 1 1 calc R U . . .
C5B C 0.17741(12) 0.66750(10) 0.12056(9) 0.0149(3) Uani 1 1 d . . . . .
C6B C 0.12134(14) 0.72775(12) 0.09719(11) 0.0241(4) Uani 1 1 d . . . . .
H6B H 0.139368 0.778840 0.107384 0.029 Uiso 1 1 calc R U . . .
C7B C 0.03829(15) 0.71225(13) 0.05859(13) 0.0334(5) Uani 1 1 d . . . . .
H7B H -0.000548 0.752979 0.042340 0.040 Uiso 1 1 calc R U . . .
C8B C 0.01239(14) 0.63801(13) 0.04395(12) 0.0297(5) Uani 1 1 d . . . . .
H8B H -0.044387 0.627923 0.017791 0.036 Uiso 1 1 calc R U . . .
C9B C 0.06821(14) 0.57819(12) 0.06695(11) 0.0239(4) Uani 1 1 d . . . . .
H9B H 0.050057 0.527197 0.056431 0.029 Uiso 1 1 calc R U . . .
C10B C 0.15079(13) 0.59285(11) 0.10545(10) 0.0202(4) Uani 1 1 d . . . . .
H10B H 0.189267 0.551830 0.121529 0.024 Uiso 1 1 calc R U . . .
C5C C 0.26862(12) 0.63369(10) 0.26202(9) 0.0131(3) Uani 1 1 d . . . . .
C6C C 0.23074(12) 0.67333(10) 0.31887(10) 0.0163(4) Uani 1 1 d . . . . .
H6C H 0.218398 0.726252 0.313699 0.020 Uiso 1 1 calc R U . . .
C7C C 0.21097(13) 0.63570(11) 0.38310(10) 0.0200(4) Uani 1 1 d . . . . .
H7C H 0.185185 0.662859 0.421908 0.024 Uiso 1 1 calc R U . . .
C8C C 0.22877(13) 0.55878(11) 0.39062(10) 0.0187(4) Uani 1 1 d . . . . .
H8C H 0.215094 0.533041 0.434599 0.022 Uiso 1 1 calc R U . . .
C9C C 0.26664(12) 0.51893(10) 0.33403(10) 0.0178(4) Uani 1 1 d . . . . .
H9C H 0.279023 0.466051 0.339596 0.021 Uiso 1 1 calc R U . . .
C10C C 0.28644(12) 0.55581(10) 0.26958(10) 0.0156(4) Uani 1 1 d . . . . .
H10C H 0.311947 0.528383 0.230810 0.019 Uiso 1 1 calc R U . . .

loop_
_atom_site_aniso_label
_atom_site_aniso_U_11
_atom_site_aniso_U_22
_atom_site_aniso_U_33
_atom_site_aniso_U_23
_atom_site_aniso_U_13
_atom_site_aniso_U_12
S1A 0.0218(2) 0.0223(2) 0.0140(2) -0.00295(18) 0.00199(17) -0.00763(18)
S2A 0.0212(2) 0.0199(2) 0.0157(2) 0.00040(17) 0.00291(17) 0.00617(18)
F1A 0.0224(6) 0.0410(8) 0.0431(8) -0.0179(6) 0.0005(6) 0.0027(6)
F2A 0.0561(9) 0.0235(7) 0.0377(7) 0.0012(6) 0.0135(7) 0.0210(6)
O1A 0.0321(9) 0.0607(11) 0.0175(7) 0.0084(7) -0.0046(6) -0.0162(8)
O2A 0.0423(9) 0.0263(8) 0.0315(8) -0.0016(7) 0.0029(7) -0.0181(7)
O3A 0.0203(8) 0.0546(11) 0.0278(8) 0.0046(7) -0.0035(6) -0.0013(7)
O4A 0.0291(8) 0.0336(8) 0.0157(7) 0.0013(6) 0.0055(6) 0.0088(6)
N1A 0.0201(8) 0.0180(8) 0.0163(7) 0.0019(6) 0.0015(6) -0.0043(6)
S1B 0.0210(2) 0.0296(3) 0.0152(2) 0.00639(19) -0.00134(18) -0.0087(2)
S2B 0.0205(2) 0.0193(2) 0.0180(2) 0.00471(18) -0.00059(18) -0.00062(18)
F1B 0.0331(7) 0.0267(7) 0.0581(9) 0.0140(6) -0.0142(7) -0.0056(6)
F2B 0.0396(8) 0.0594(10) 0.0340(8) -0.0097(7) 0.0057(6) 0.0199(7)
O1B 0.0292(9) 0.0782(13) 0.0159(7) 0.0072(8) 0.0023(6) -0.0118(9)
O2B 0.0249(8) 0.0409(9) 0.0207(7) 0.0049(6) -0.0023(6) -0.0140(7)
O3B 0.0296(9) 0.0391(9) 0.0494(10) 0.0259(8) -0.0147(7) -0.0173(7)
O4B 0.0308(8) 0.0283(8) 0.0196(7) 0.0054(6) -0.0049(6) -0.0001(6)
N1B 0.0226(8) 0.0238(8) 0.0133(7) 0.0043(6) 0.0003(6) -0.0060(7)
P1B 0.0128(2) 0.0139(2) 0.0103(2) 0.00036(16) 0.00045(16) -0.00177(17)
C1B 0.0184(9) 0.0136(8) 0.0147(8) -0.0009(7) 0.0011(7) -0.0019(7)
C2B 0.0192(9) 0.0162(9) 0.0208(9) 0.0017(7) -0.0045(7) -0.0003(7)
C3B 0.0235(10) 0.0166(9) 0.0284(10) 0.0006(8) -0.0016(8) 0.0007(8)
C4B 0.0328(13) 0.0251(11) 0.0484(15) 0.0042(10) -0.0129(11) 0.0067(9)
C5E 0.0137(8) 0.0128(8) 0.0158(8) 0.0021(6) 0.0037(7) 0.0004(6)
C6E 0.0183(9) 0.0214(10) 0.0164(9) 0.0025(7) 0.0010(7) -0.0024(7)
C7E 0.0169(9) 0.0239(10) 0.0266(10) 0.0014(8) 0.0036(8) -0.0037(8)
C8E 0.0214(10) 0.0185(9) 0.0281(10) 0.0033(8) 0.0129(8) 0.0002(8)
C9E 0.0300(11) 0.0211(10) 0.0172(9) 0.0029(7) 0.0109(8) 0.0023(8)
C10E 0.0196(9) 0.0182(9) 0.0142(8) 0.0004(7) 0.0011(7) 0.0014(7)
C5F 0.0128(8) 0.0197(9) 0.0112(8) 0.0007(7) 0.0020(6) -0.0018(7)
C6F 0.0182(9) 0.0200(9) 0.0274(10) -0.0029(8) -0.0031(8) 0.0012(7)
C7F 0.0199(10) 0.0287(11) 0.0299(11) -0.0066(9) -0.0076(8) -0.0027(8)
C8F 0.0175(10) 0.0355(12) 0.0243(10) 0.0010(9) -0.0065(8) 0.0014(8)
C9F 0.0270(11) 0.0268(11) 0.0272(11) 0.0000(9) -0.0056(9) 0.0086(9)
C10F 0.0278(11) 0.0188(9) 0.0198(9) -0.0006(7) -0.0045(8) 0.0018(8)
C5G 0.0119(8) 0.0171(8) 0.0110(8) -0.0011(6) -0.0012(6) -0.0011(7)
C6G 0.0177(9) 0.0159(9) 0.0138(8) 0.0004(7) -0.0001(7) -0.0021(7)
C7G 0.0212(9) 0.0246(10) 0.0112(8) 0.0027(7) 0.0009(7) -0.0021(8)
C8G 0.0198(9) 0.0261(10) 0.0129(8) -0.0048(7) -0.0007(7) 0.0006(8)
C9G 0.0185(9) 0.0156(9) 0.0201(9) -0.0042(7) -0.0012(7) -0.0001(7)
C10G 0.0167(9) 0.0162(9) 0.0149(8) 0.0016(7) 0.0009(7) -0.0016(7)
P1A 0.0135(2) 0.0131(2) 0.0107(2) -0.00112(16) -0.00054(16) 0.00236(16)
C1A 0.0175(9) 0.0132(8) 0.0136(8) -0.0002(7) 0.0004(7) 0.0019(7)
C2A 0.0149(9) 0.0163(9) 0.0183(9) -0.0013(7) 0.0003(7) 0.0002(7)
C3A 0.0177(9) 0.0164(9) 0.0218(9) -0.0015(7) 0.0004(7) -0.0003(7)
C4A 0.0217(10) 0.0227(10) 0.0321(11) -0.0036(8) 0.0004(9) -0.0048(8)
C5A 0.0145(8) 0.0137(8) 0.0139(8) -0.0027(6) 0.0022(6) 0.0010(6)
C6A 0.0197(9) 0.0228(10) 0.0145(9) 0.0003(7) -0.0004(7) -0.0002(7)
C7A 0.0286(11) 0.0279(10) 0.0155(9) -0.0029(8) 0.0080(8) -0.0018(8)
C8A 0.0208(10) 0.0190(9) 0.0275(10) -0.0018(8) 0.0118(8) -0.0003(7)
C9A 0.0145(9) 0.0208(10) 0.0267(10) 0.0001(8) 0.0023(8) 0.0009(7)
C10A 0.0173(9) 0.0189(9) 0.0158(9) -0.0020(7) 0.0007(7) 0.0014(7)
C5B 0.0138(8) 0.0200(9) 0.0108(8) -0.0003(7) -0.0009(6) 0.0018(7)
C6B 0.0224(10) 0.0208(10) 0.0282(11) 0.0002(8) -0.0057(8) 0.0034(8)
C7B 0.0239(11) 0.0310(12) 0.0434(13) 0.0008(10) -0.0122(10) 0.0099(9)
C8B 0.0164(10) 0.0399(13) 0.0315(11) -0.0017(10) -0.0090(8) -0.0004(9)
C9B 0.0248(10) 0.0260(10) 0.0201(10) -0.0011(8) -0.0044(8) -0.0055(8)
C10B 0.0212(10) 0.0202(9) 0.0185(9) 0.0000(7) -0.0046(7) 0.0017(7)
C5C 0.0120(8) 0.0157(8) 0.0112(8) 0.0005(6) -0.0023(6) 0.0005(6)
C6C 0.0192(9) 0.0141(8) 0.0156(8) -0.0019(7) -0.0003(7) 0.0026(7)
C7C 0.0234(10) 0.0231(10) 0.0136(8) -0.0018(7) 0.0026(7) 0.0012(8)
C8C 0.0200(9) 0.0216(10) 0.0143(8) 0.0042(7) -0.0006(7) -0.0017(7)
C9C 0.0166(9) 0.0146(9) 0.0215(9) 0.0020(7) -0.0033(7) -0.0004(7)
C10C 0.0157(9) 0.0148(9) 0.0161(8) -0.0021(7) -0.0012(7) 0.0015(7)

loop_
_atom_type_symbol
_atom_type_description
_atom_type_scat_dispersion_real
_atom_type_scat_dispersion_imag
_atom_type_scat_source
C C 0.0033 0.0016 'International Tables Vol C Tables 4.2.6.8 and 6.1.1.4'
H H 0.0000 0.0000 'International Tables Vol C Tables 4.2.6.8 and 6.1.1.4'
F F 0.0171 0.0103 'International Tables Vol C Tables 4.2.6.8 and 6.1.1.4'
N N 0.0061 0.0033 'International Tables Vol C Tables 4.2.6.8 and 6.1.1.4'
O O 0.0106 0.0060 'International Tables Vol C Tables 4.2.6.8 and 6.1.1.4'
P P 0.1023 0.0942 'International Tables Vol C Tables 4.2.6.8 and 6.1.1.4'
S S 0.1246 0.1234 'International Tables Vol C Tables 4.2.6.8 and 6.1.1.4'

loop_
_exptl_crystal_face_index_h
_exptl_crystal_face_index_k
_exptl_crystal_face_index_l
_exptl_crystal_face_perp_dist
1.00 0.00 0.00 0.0650
-1.00 0.00 0.00 0.0720
0.00 0.00 1.00 0.1390
0.00 0.00 -1.00 0.1130
0.00 -1.00 0.00 0.0190
0.00 1.00 0.00 0.0230

loop_
_geom_angle_atom_site_label_1
_geom_angle_atom_site_label_2
_geom_angle_atom_site_label_3
_geom_angle
_geom_angle_site_symmetry_1
_geom_angle_site_symmetry_3
_geom_angle_publ_flag
F1A S1A N1A 103.30(8) . . ?
O1A S1A F1A 104.34(10) . . ?
O1A S1A O2A 118.15(10) . . ?
O1A S1A N1A 108.95(9) . . ?
O2A S1A F1A 103.54(9) . . ?
O2A S1A N1A 116.49(9) . . ?
F2A S2A N1A 103.10(8) . . ?
O3A S2A F2A 104.59(10) . . ?
O3A S2A O4A 119.41(9) . . ?
O3A S2A N1A 108.45(9) . . ?
O4A S2A F2A 103.62(8) . . ?
O4A S2A N1A 115.58(9) . . ?
S1A N1A S2A 121.33(10) . . ?
O1B S1B F1B 103.76(10) . . ?
O1B S1B N1B 115.56(10) . . ?
O2B S1B F1B 103.75(9) . . ?
O2B S1B O1B 119.42(9) . . ?
O2B S1B N1B 109.31(9) . . ?
N1B S1B F1B 102.65(8) . . ?
O3B S2B F2B 104.32(11) . . ?
O3B S2B O4B 118.55(10) . . ?
O3B S2B N1B 116.18(9) . . ?
O4B S2B F2B 103.66(9) . . ?
O4B S2B N1B 108.75(9) . . ?
N1B S2B F2B 103.27(9) . . ?
S2B N1B S1B 121.33(10) . . ?
C5E P1B C1B 108.26(8) . . ?
C5E P1B C5F 109.82(8) . . ?
C5E P1B C5G 108.92(8) . . ?
C5F P1B C1B 109.72(8) . . ?
C5G P1B C1B 110.63(8) . . ?
C5G P1B C5F 109.48(8) . . ?
P1B C1B H1BA 108.9 . . ?
P1B C1B H1BB 108.9 . . ?
H1BA C1B H1BB 107.7 . . ?
C2B C1B P1B 113.38(12) . . ?
C2B C1B H1BA 108.9 . . ?
C2B C1B H1BB 108.9 . . ?
C1B C2B H2BA 109.3 . . ?
C1B C2B H2BB 109.3 . . ?
H2BA C2B H2BB 108.0 . . ?
C3B C2B C1B 111.40(15) . . ?
C3B C2B H2BA 109.3 . . ?
C3B C2B H2BB 109.3 . . ?
C2B C3B H3BA 109.3 . . ?
C2B C3B H3BB 109.3 . . ?
H3BA C3B H3BB 107.9 . . ?
C4B C3B C2B 111.81(17) . . ?
C4B C3B H3BA 109.3 . . ?
C4B C3B H3BB 109.3 . . ?
C3B C4B H4BA 109.5 . . ?
C3B C4B H4BB 109.5 . . ?
C3B C4B H4BC 109.5 . . ?
H4BA C4B H4BB 109.5 . . ?
H4BA C4B H4BC 109.5 . . ?
H4BB C4B H4BC 109.5 . . ?
C6E C5E P1B 119.38(14) . . ?
C10E C5E P1B 119.93(14) . . ?
C10E C5E C6E 120.36(17) . . ?
C5E C6E H6E 120.3 . . ?
C7E C6E C5E 119.36(17) . . ?
C7E C6E H6E 120.3 . . ?
C6E C7E H7E 119.9 . . ?
C8E C7E C6E 120.23(19) . . ?
C8E C7E H7E 119.9 . . ?
C7E C8E H8E 119.7 . . ?
C7E C8E C9E 120.58(18) . . ?
C9E C8E H8E 119.7 . . ?
C8E C9E H9E 120.0 . . ?
C8E C9E C10E 120.06(18) . . ?
C10E C9E H9E 120.0 . . ?
C5E C10E H10E 120.3 . . ?
C9E C10E C5E 119.40(18) . . ?
C9E C10E H10E 120.3 . . ?
C6F C5F P1B 121.27(14) . . ?
C6F C5F C10F 119.68(17) . . ?
C10F C5F P1B 119.01(14) . . ?
C5F C6F H6F 120.1 . . ?
C7F C6F C5F 119.87(18) . . ?
C7F C6F H6F 120.1 . . ?
C6F C7F H7F 119.9 . . ?
C8F C7F C6F 120.15(19) . . ?
C8F C7F H7F 119.9 . . ?
C7F C8F H8F 119.9 . . ?
C9F C8F C7F 120.21(18) . . ?
C9F C8F H8F 119.9 . . ?
C8F C9F H9F 119.8 . . ?
C8F C9F C10F 120.38(19) . . ?
C10F C9F H9F 119.8 . . ?
C5F C10F H10F 120.1 . . ?
C9F C10F C5F 119.71(18) . . ?
C9F C10F H10F 120.1 . . ?
C6G C5G P1B 118.59(13) . . ?
C6G C5G C10G 120.33(16) . . ?
C10G C5G P1B 120.95(13) . . ?
C5G C6G H6G 120.1 . . ?
C7G C6G C5G 119.73(17) . . ?
C7G C6G H6G 120.1 . . ?
C6G C7G H7G 119.9 . . ?
C8G C7G C6G 120.29(17) . . ?
C8G C7G H7G 119.9 . . ?
C7G C8G H8G 120.0 . . ?
C7G C8G C9G 120.07(17) . . ?
C9G C8G H8G 120.0 . . ?
C8G C9G H9G 119.8 . . ?
C10G C9G C8G 120.46(17) . . ?
C10G C9G H9G 119.8 . . ?
C5G C10G H10G 120.4 . . ?
C9G C10G C5G 119.12(17) . . ?
C9G C10G H10G 120.4 . . ?
C5A P1A C1A 109.49(8) . . ?
C5A P1A C5B 109.94(8) . . ?
C5A P1A C5C 109.84(8) . . ?
C5B P1A C1A 109.93(8) . . ?
C5C P1A C1A 110.94(8) . . ?
C5C P1A C5B 106.66(8) . . ?
P1A C1A H1AA 108.7 . . ?
P1A C1A H1AB 108.7 . . ?
H1AA C1A H1AB 107.6 . . ?
C2A C1A P1A 114.26(12) . . ?
C2A C1A H1AA 108.7 . . ?
C2A C1A H1AB 108.7 . . ?
C1A C2A H2AA 109.5 . . ?
C1A C2A H2AB 109.5 . . ?
H2AA C2A H2AB 108.1 . . ?
C3A C2A C1A 110.52(15) . . ?
C3A C2A H2AA 109.5 . . ?
C3A C2A H2AB 109.5 . . ?
C2A C3A H3AA 109.2 . . ?
C2A C3A H3AB 109.2 . . ?
H3AA C3A H3AB 107.9 . . ?
C4A C3A C2A 112.12(16) . . ?
C4A C3A H3AA 109.2 . . ?
C4A C3A H3AB 109.2 . . ?
C3A C4A H4AA 109.5 . . ?
C3A C4A H4AB 109.5 . . ?
C3A C4A H4AC 109.5 . . ?
H4AA C4A H4AB 109.5 . . ?
H4AA C4A H4AC 109.5 . . ?
H4AB C4A H4AC 109.5 . . ?
C6A C5A P1A 120.04(14) . . ?
C10A C5A P1A 119.39(13) . . ?
C10A C5A C6A 120.42(17) . . ?
C5A C6A H6A 120.3 . . ?
C7A C6A C5A 119.36(18) . . ?
C7A C6A H6A 120.3 . . ?
C6A C7A H7A 119.9 . . ?
C8A C7A C6A 120.12(18) . . ?
C8A C7A H7A 119.9 . . ?
C7A C8A H8A 119.7 . . ?
C9A C8A C7A 120.50(18) . . ?
C9A C8A H8A 119.7 . . ?
C8A C9A H9A 120.0 . . ?
C8A C9A C10A 120.02(18) . . ?
C10A C9A H9A 120.0 . . ?
C5A C10A H10A 120.2 . . ?
C9A C10A C5A 119.57(17) . . ?
C9A C10A H10A 120.2 . . ?
C6B C5B P1A 122.26(15) . . ?
C10B C5B P1A 117.39(14) . . ?
C10B C5B C6B 120.21(17) . . ?
C5B C6B H6B 120.4 . . ?
C5B C6B C7B 119.19(19) . . ?
C7B C6B H6B 120.4 . . ?
C6B C7B H7B 119.9 . . ?
C8B C7B C6B 120.20(19) . . ?
C8B C7B H7B 119.9 . . ?
C7B C8B H8B 119.7 . . ?
C7B C8B C9B 120.61(19) . . ?
C9B C8B H8B 119.7 . . ?
C8B C9B H9B 120.1 . . ?
C8B C9B C10B 119.73(19) . . ?
C10B C9B H9B 120.1 . . ?
C5B C10B H10B 120.0 . . ?
C9B C10B C5B 120.07(18) . . ?
C9B C10B H10B 120.0 . . ?
C6C C5C P1A 118.76(13) . . ?
C6C C5C C10C 119.90(16) . . ?
C10C C5C P1A 120.96(13) . . ?
C5C C6C H6C 120.0 . . ?
C7C C6C C5C 120.09(17) . . ?
C7C C6C H6C 120.0 . . ?
C6C C7C H7C 120.0 . . ?
C8C C7C C6C 120.00(17) . . ?
C8C C7C H7C 120.0 . . ?
C7C C8C H8C 119.9 . . ?
C7C C8C C9C 120.15(17) . . ?
C9C C8C H8C 119.9 . . ?
C8C C9C H9C 119.8 . . ?
C10C C9C C8C 120.39(17) . . ?
C10C C9C H9C 119.8 . . ?
C5C C10C H10C 120.3 . . ?
C9C C10C C5C 119.47(17) . . ?
C9C C10C H10C 120.3 . . ?

loop_
_geom_bond_atom_site_label_1
_geom_bond_atom_site_label_2
_geom_bond_distance
_geom_bond_site_symmetry_2
_geom_bond_publ_flag
S1A F1A 1.5651(13) . ?
S1A O1A 1.4134(15) . ?
S1A O2A 1.4137(15) . ?
S1A N1A 1.5669(16) . ?
S2A F2A 1.5638(13) . ?
S2A O3A 1.4105(16) . ?
S2A O4A 1.4230(14) . ?
S2A N1A 1.5705(16) . ?
S1B F1B 1.5719(14) . ?
S1B O1B 1.4193(16) . ?
S1B O2B 1.4173(15) . ?
S1B N1B 1.5667(16) . ?
S2B F2B 1.5698(14) . ?
S2B O3B 1.4143(15) . ?
S2B O4B 1.4151(14) . ?
S2B N1B 1.5636(17) . ?
P1B C1B 1.8015(18) . ?
P1B C5E 1.7866(18) . ?
P1B C5F 1.8007(18) . ?
P1B C5G 1.7911(18) . ?
C1B H1BA 0.9900 . ?
C1B H1BB 0.9900 . ?
C1B C2B 1.534(2) . ?
C2B H2BA 0.9900 . ?
C2B H2BB 0.9900 . ?
C2B C3B 1.523(3) . ?
C3B H3BA 0.9900 . ?
C3B H3BB 0.9900 . ?
C3B C4B 1.519(3) . ?
C4B H4BA 0.9800 . ?
C4B H4BB 0.9800 . ?
C4B H4BC 0.9800 . ?
C5E C6E 1.396(3) . ?
C5E C10E 1.395(2) . ?
C6E H6E 0.9500 . ?
C6E C7E 1.386(3) . ?
C7E H7E 0.9500 . ?
C7E C8E 1.381(3) . ?
C8E H8E 0.9500 . ?
C8E C9E 1.383(3) . ?
C9E H9E 0.9500 . ?
C9E C10E 1.388(3) . ?
C10E H10E 0.9500 . ?
C5F C6F 1.390(3) . ?
C5F C10F 1.397(3) . ?
C6F H6F 0.9500 . ?
C6F C7F 1.390(3) . ?
C7F H7F 0.9500 . ?
C7F C8F 1.380(3) . ?
C8F H8F 0.9500 . ?
C8F C9F 1.379(3) . ?
C9F H9F 0.9500 . ?
C9F C10F 1.386(3) . ?
C10F H10F 0.9500 . ?
C5G C6G 1.394(2) . ?
C5G C10G 1.399(2) . ?
C6G H6G 0.9500 . ?
C6G C7G 1.384(2) . ?
C7G H7G 0.9500 . ?
C7G C8G 1.383(3) . ?
C8G H8G 0.9500 . ?
C8G C9G 1.390(3) . ?
C9G H9G 0.9500 . ?
C9G C10G 1.387(2) . ?
C10G H10G 0.9500 . ?
P1A C1A 1.7953(18) . ?
P1A C5A 1.7894(18) . ?
P1A C5B 1.7950(18) . ?
P1A C5C 1.7939(18) . ?
C1A H1AA 0.9900 . ?
C1A H1AB 0.9900 . ?
C1A C2A 1.536(2) . ?
C2A H2AA 0.9900 . ?
C2A H2AB 0.9900 . ?
C2A C3A 1.530(2) . ?
C3A H3AA 0.9900 . ?
C3A H3AB 0.9900 . ?
C3A C4A 1.521(3) . ?
C4A H4AA 0.9800 . ?
C4A H4AB 0.9800 . ?
C4A H4AC 0.9800 . ?
C5A C6A 1.394(2) . ?
C5A C10A 1.391(2) . ?
C6A H6A 0.9500 . ?
C6A C7A 1.387(3) . ?
C7A H7A 0.9500 . ?
C7A C8A 1.383(3) . ?
C8A H8A 0.9500 . ?
C8A C9A 1.383(3) . ?
C9A H9A 0.9500 . ?
C9A C10A 1.387(3) . ?
C10A H10A 0.9500 . ?
C5B C6B 1.390(3) . ?
C5B C10B 1.390(3) . ?
C6B H6B 0.9500 . ?
C6B C7B 1.395(3) . ?
C7B H7B 0.9500 . ?
C7B C8B 1.379(3) . ?
C8B H8B 0.9500 . ?
C8B C9B 1.381(3) . ?
C9B H9B 0.9500 . ?
C9B C10B 1.385(3) . ?
C10B H10B 0.9500 . ?
C5C C6C 1.391(2) . ?
C5C C10C 1.397(2) . ?
C6C H6C 0.9500 . ?
C6C C7C 1.387(3) . ?
C7C H7C 0.9500 . ?
C7C C8C 1.380(3) . ?
C8C H8C 0.9500 . ?
C8C C9C 1.389(3) . ?
C9C H9C 0.9500 . ?
C9C C10C 1.384(3) . ?
C10C H10C 0.9500 . ?

loop_
_geom_torsion_atom_site_label_1
_geom_torsion_atom_site_label_2
_geom_torsion_atom_site_label_3
_geom_torsion_atom_site_label_4
_geom_torsion
_geom_torsion_site_symmetry_1
_geom_torsion_site_symmetry_2
_geom_torsion_site_symmetry_3
_geom_torsion_site_symmetry_4
_geom_torsion_publ_flag
F1A S1A N1A S2A -87.32(12) . . . . ?
F2A S2A N1A S1A -69.58(13) . . . . ?
O1A S1A N1A S2A 162.18(12) . . . . ?
O2A S1A N1A S2A 25.42(16) . . . . ?
O3A S2A N1A S1A 179.91(12) . . . . ?
O4A S2A N1A S1A 42.72(15) . . . . ?
F1B S1B N1B S2B 76.50(13) . . . . ?
F2B S2B N1B S1B 77.95(13) . . . . ?
O1B S1B N1B S2B -35.68(17) . . . . ?
O2B S1B N1B S2B -173.81(12) . . . . ?
O3B S2B N1B S1B -35.57(17) . . . . ?
O4B S2B N1B S1B -172.40(11) . . . . ?
P1B C1B C2B C3B 174.43(14) . . . . ?
P1B C5E C6E C7E -173.75(15) . . . . ?
P1B C5E C10E C9E 173.32(14) . . . . ?
P1B C5F C6F C7F 178.06(16) . . . . ?
P1B C5F C10F C9F -178.04(16) . . . . ?
P1B C5G C6G C7G 175.16(14) . . . . ?
P1B C5G C10G C9G -175.68(14) . . . . ?
C1B P1B C5E C6E 83.09(16) . . . . ?
C1B P1B C5E C10E -90.25(16) . . . . ?
C1B P1B C5F C6F 20.54(18) . . . . ?
C1B P1B C5F C10F -161.57(15) . . . . ?
C1B P1B C5G C6G 27.08(17) . . . . ?
C1B P1B C5G C10G -156.97(14) . . . . ?
C1B C2B C3B C4B -177.65(18) . . . . ?
C5E P1B C1B C2B -57.16(15) . . . . ?
C5E P1B C5F C6F -98.34(17) . . . . ?
C5E P1B C5F C10F 79.55(16) . . . . ?
C5E P1B C5G C6G 145.95(14) . . . . ?
C5E P1B C5G C10G -38.09(17) . . . . ?
C5E C6E C7E C8E 0.5(3) . . . . ?
C6E C5E C10E C9E 0.0(3) . . . . ?
C6E C7E C8E C9E -0.1(3) . . . . ?
C7E C8E C9E C10E -0.3(3) . . . . ?
C8E C9E C10E C5E 0.3(3) . . . . ?
C10E C5E C6E C7E -0.4(3) . . . . ?
C5F P1B C1B C2B -177.00(13) . . . . ?
C5F P1B C5E C6E -157.13(14) . . . . ?
C5F P1B C5E C10E 29.52(17) . . . . ?
C5F P1B C5G C6G -93.95(15) . . . . ?
C5F P1B C5G C10G 82.00(16) . . . . ?
C5F C6F C7F C8F -0.1(3) . . . . ?
C6F C5F C10F C9F -0.1(3) . . . . ?
C6F C7F C8F C9F -0.1(3) . . . . ?
C7F C8F C9F C10F 0.1(3) . . . . ?
C8F C9F C10F C5F 0.0(3) . . . . ?
C10F C5F C6F C7F 0.2(3) . . . . ?
C5G P1B C1B C2B 62.11(15) . . . . ?
C5G P1B C5E C6E -37.25(17) . . . . ?
C5G P1B C5E C10E 149.40(14) . . . . ?
C5G P1B C5F C6F 142.12(16) . . . . ?
C5G P1B C5F C10F -39.99(17) . . . . ?
C5G C6G C7G C8G 0.9(3) . . . . ?
C6G C5G C10G C9G 0.2(3) . . . . ?
C6G C7G C8G C9G -0.3(3) . . . . ?
C7G C8G C9G C10G -0.3(3) . . . . ?
C8G C9G C10G C5G 0.4(3) . . . . ?
C10G C5G C6G C7G -0.8(3) . . . . ?
P1A C1A C2A C3A -174.39(13) . . . . ?
P1A C5A C6A C7A 176.53(15) . . . . ?
P1A C5A C10A C9A -176.11(14) . . . . ?
P1A C5B C6B C7B -175.55(17) . . . . ?
P1A C5B C10B C9B 175.87(15) . . . . ?
P1A C5C C6C C7C 173.20(14) . . . . ?
P1A C5C C10C C9C -173.22(13) . . . . ?
C1A P1A C5A C6A -93.07(16) . . . . ?
C1A P1A C5A C10A 82.51(16) . . . . ?
C1A P1A C5B C6B -2.86(19) . . . . ?
C1A P1A C5B C10B -178.61(14) . . . . ?
C1A P1A C5C C6C 31.23(17) . . . . ?
C1A P1A C5C C10C -155.87(14) . . . . ?
C1A C2A C3A C4A 178.33(16) . . . . ?
C5A P1A C1A C2A -59.17(15) . . . . ?
C5A P1A C5B C6B -123.46(16) . . . . ?
C5A P1A C5B C10B 60.79(17) . . . . ?
C5A P1A C5C C6C 152.42(14) . . . . ?
C5A P1A C5C C10C -34.68(17) . . . . ?
C5A C6A C7A C8A -0.5(3) . . . . ?
C6A C5A C10A C9A -0.5(3) . . . . ?
C6A C7A C8A C9A -0.4(3) . . . . ?
C7A C8A C9A C10A 0.9(3) . . . . ?
C8A C9A C10A C5A -0.4(3) . . . . ?
C10A C5A C6A C7A 1.0(3) . . . . ?
C5B P1A C1A C2A 179.96(13) . . . . ?
C5B P1A C5A C6A 27.79(18) . . . . ?
C5B P1A C5A C10A -156.62(14) . . . . ?
C5B P1A C5C C6C -88.47(15) . . . . ?
C5B P1A C5C C10C 84.43(16) . . . . ?
C5B C6B C7B C8B 0.0(3) . . . . ?
C6B C5B C10B C9B 0.0(3) . . . . ?
C6B C7B C8B C9B -0.2(4) . . . . ?
C7B C8B C9B C10B 0.3(3) . . . . ?
C8B C9B C10B C5B -0.2(3) . . . . ?
C10B C5B C6B C7B 0.1(3) . . . . ?
C5C P1A C1A C2A 62.23(15) . . . . ?
C5C P1A C5A C6A 144.87(15) . . . . ?
C5C P1A C5A C10A -39.54(17) . . . . ?
C5C P1A C5B C6B 117.49(17) . . . . ?
C5C P1A C5B C10B -58.25(16) . . . . ?
C5C C6C C7C C8C -0.1(3) . . . . ?
C6C C5C C10C C9C -0.4(3) . . . . ?
C6C C7C C8C C9C 0.1(3) . . . . ?
C7C C8C C9C C10C -0.3(3) . . . . ?
C8C C9C C10C C5C 0.4(3) . . . . ?
C10C C5C C6C C7C 0.2(3) . . . . ?
